data_7250462
loop_
_publ_author_name
'Jemai, Mahdi'
'Barcel\'o-Oliver, Miquel'
'Marouani, Houda'
'Roisnel, Thierry'
'Frontera, Antonio'
'Prohens, Rafel'

_publ_section_title
;
 Structural and computational analysis of H-bond mediated
 anion&#x22EF;anion interactions in new salts of fumaric and maleic acids
;
_journal_issue 27
_journal_name_full CrystEngComm
_journal_page_first 4686
_journal_page_last 4698
_journal_paper_doi 10.1039/D5CE00380F
_journal_volume 27
_journal_year 2025
_chemical_formula_moiety 'C10 H10 N, C4 H3 O4'
_chemical_formula_sum 'C14 H13 N O4'
_chemical_formula_weight 259.25
_space_group_crystal_system triclinic
_space_group_IT_number 2
_space_group_name_Hall '-P 1'
_space_group_name_H-M_alt 'P -1'
_atom_sites_solution_hydrogens mixed
_atom_sites_solution_primary dual
_audit_creation_date 2025-05-05
_audit_creation_method
;
Olex2 1.5
(compiled 2025.04.05 svn.rf049d14d for OlexSys, GUI svn.r7224)
;
_audit_update_record
;
2025-05-05 deposited with the CCDC.	2025-05-28 downloaded from the CCDC.
;
_cell_angle_alpha 100.639(2)
_cell_angle_beta 90.079(2)
_cell_angle_gamma 102.129(2)
_cell_formula_units_Z 2
_cell_length_a 5.6275(3)
_cell_length_b 9.6420(5)
_cell_length_c 11.8288(6)
_cell_measurement_reflns_used 9803
_cell_measurement_temperature 100.00
_cell_measurement_theta_max 68.24
_cell_measurement_theta_min 3.81
_cell_volume 616.18(6)
_computing_cell_refinement 'SAINT V8.41 (Bruker, 2016)'
_computing_data_collection 'Bruker Apex6, 2024'
_computing_data_reduction 'SAINT V8.41 (Bruker, 2016)'
_computing_molecular_graphics 'Olex2 1.5 (Dolomanov et al., 2009)'
_computing_publication_material 'Olex2 1.5 (Dolomanov et al., 2009)'
_computing_structure_refinement 'SHELXL 2019/3 (Sheldrick, 2015)'
_computing_structure_solution 'SHELXT 2018/2 (Sheldrick, 2018)'
_diffrn_ambient_temperature 100.00
_diffrn_measured_fraction_theta_full 0.953
_diffrn_measured_fraction_theta_max 0.953
_diffrn_measurement_device_type 'Bruker D8 Venture'
_diffrn_measurement_method '\f and \w scans'
_diffrn_radiation_monochromator multilayer
_diffrn_radiation_type CuK\a
_diffrn_radiation_wavelength 1.54178
_diffrn_reflns_av_R_equivalents 0.0438
_diffrn_reflns_av_unetI/netI 0.0277
_diffrn_reflns_Laue_measured_fraction_full 0.953
_diffrn_reflns_Laue_measured_fraction_max 0.953
_diffrn_reflns_limit_h_max 6
_diffrn_reflns_limit_h_min -6
_diffrn_reflns_limit_k_max 11
_diffrn_reflns_limit_k_min -11
_diffrn_reflns_limit_l_max 14
_diffrn_reflns_limit_l_min 0
_diffrn_reflns_number 2151
_diffrn_reflns_point_group_measured_fraction_full 0.953
_diffrn_reflns_point_group_measured_fraction_max 0.953
_diffrn_reflns_theta_full 67.679
_diffrn_reflns_theta_max 68.270
_diffrn_reflns_theta_min 5.519
_diffrn_source 'high brilliance microfocus sealed tube'
_diffrn_source_current 1.2
_diffrn_source_power 0.06
_diffrn_source_voltage 50.0
_diffrn_standards_number 0
_exptl_absorpt_coefficient_mu 0.862
_exptl_absorpt_correction_T_max 0.753055
_exptl_absorpt_correction_T_min 0.508452
_exptl_absorpt_correction_type multi-scan
_exptl_absorpt_process_details
;
 TWINABS-2012/1 (Bruker,2012) was used for absorption correction.
 
For component 1:
 wR2(int) was 0.1154 before and 0.0724 after correction.
 The Ratio of minimum to maximum transmission is 0.68.

Final HKLF 4 output contains 44747 reflections, Rint = 0.0561
 (25096 with I > 3sig(I), Rint = 0.0521)
;
_exptl_crystal_colour colourless
_exptl_crystal_colour_primary colourless
_exptl_crystal_density_diffrn 1.397
_exptl_crystal_description block
_exptl_crystal_F_000 272
_exptl_crystal_size_max 0.28
_exptl_crystal_size_mid 0.24
_exptl_crystal_size_min 0.12
_refine_diff_density_max 0.249
_refine_diff_density_min -0.205
_refine_diff_density_rms 0.049
_refine_ls_extinction_coef 0.033(5)
_refine_ls_extinction_expression Fc^*^=kFc[1+0.001xFc^2^\l^3^/sin(2\q)]^-1/4^
_refine_ls_extinction_method 'SHELXL-2019/2 (Sheldrick 2019)'
_refine_ls_goodness_of_fit_ref 1.122
_refine_ls_hydrogen_treatment mixed
_refine_ls_matrix_type full
_refine_ls_number_parameters 182
_refine_ls_number_reflns 2151
_refine_ls_number_restraints 0
_refine_ls_restrained_S_all 1.122
_refine_ls_R_factor_all 0.0416
_refine_ls_R_factor_gt 0.0415
_refine_ls_shift/su_max 0.000
_refine_ls_shift/su_mean 0.000
_refine_ls_structure_factor_coef Fsqd
_refine_ls_weighting_details 'w=1/[\s^2^(Fo^2^)+(0.0561P)^2^+0.2238P] where P=(Fo^2^+2Fc^2^)/3'
_refine_ls_weighting_scheme calc
_refine_ls_wR_factor_gt 0.1096
_refine_ls_wR_factor_ref 0.1096
_reflns_Friedel_coverage 0.000
_reflns_number_gt 2137
_reflns_number_total 2151
_reflns_threshold_expression 'I > 2\s(I)'
_cod_data_source_file d5ce00380f2.cif
_cod_data_source_block 3
_cod_depositor_comments 'Adding full bibliography for 7250461--7250466.cif.'
_cod_original_sg_symbol_H-M P-1
_cod_database_code 7250462
_shelx_shelxl_version_number 2019/3
_shelx_space_group_comment
;
The symmetry employed for this shelxl refinement is uniquely defined
by the following loop, which should always be used as a source of
symmetry information in preference to the above space-group names.
They are only intended as comments.
;
_shelx_estimated_absorpt_t_max 0.904
_shelx_estimated_absorpt_t_min 0.794
_olex2_refinement_description
;
1. Fixed Uiso
 At 1.2 times of:
  All C(H) groups
 At 1.5 times of:
  All C(H,H,H) groups
2.a Aromatic/amide H refined with riding coordinates:
 C2(H2), C3(H3), C4(H4), C5(H5), C7(H7), C8(H8), C3A(H3A), C4A(H4A)
2.b Idealised Me refined as rotating group:
 C11(H11A,H11B,H11C)
;
_olex2_exptl_crystal_mounting_method 'cryoloop, covered with Parabar 10320 (formerly known as Paratone)'
_olex2_submission_special_instructions 'No special instructions were received'

loop_
_space_group_symop_operation_xyz
'x, y, z'
'-x, -y, -z'

loop_
_atom_site_label
_atom_site_type_symbol
_atom_site_fract_x
_atom_site_fract_y
_atom_site_fract_z
_atom_site_U_iso_or_equiv
_atom_site_adp_type
_atom_site_occupancy
_atom_site_site_symmetry_order
_atom_site_calc_flag
_atom_site_refinement_flags_posn
_atom_site_refinement_flags_adp
_atom_site_refinement_flags_occupancy
_atom_site_disorder_assembly
_atom_site_disorder_group
N1 N 0.3872(2) 0.23514(12) 0.35941(10) 0.0209(3) Uani 1 1 d . . . . .
H1 H 0.277(4) 0.264(2) 0.3092(17) 0.042(5) Uiso 1 1 d . . . . .
C2 C 0.5310(2) 0.14819(14) 0.31493(11) 0.0222(3) Uani 1 1 d . . . . .
H2 H 0.524621 0.114141 0.234091 0.027 Uiso 1 1 calc R U . . .
C3 C 0.6921(2) 0.10580(14) 0.38515(12) 0.0226(3) Uani 1 1 d . . . . .
H3 H 0.795103 0.043813 0.352654 0.027 Uiso 1 1 calc R U . . .
C4 C 0.6986(2) 0.15531(14) 0.50164(12) 0.0218(3) Uani 1 1 d . . . . .
H4 H 0.805970 0.126551 0.550350 0.026 Uiso 1 1 calc R U . . .
C5 C 0.5460(2) 0.30336(14) 0.66936(11) 0.0217(3) Uani 1 1 d . . . . .
H5 H 0.652328 0.277599 0.720493 0.026 Uiso 1 1 calc R U . . .
C6 C 0.3945(2) 0.39291(14) 0.71299(12) 0.0224(3) Uani 1 1 d . . . . .
C7 C 0.2371(2) 0.43131(14) 0.63549(12) 0.0236(3) Uani 1 1 d . . . . .
H7 H 0.132161 0.493484 0.665072 0.028 Uiso 1 1 calc R U . . .
C8 C 0.2332(2) 0.38084(14) 0.51922(12) 0.0228(3) Uani 1 1 d . . . . .
H8 H 0.127350 0.408144 0.468794 0.027 Uiso 1 1 calc R U . . .
C9 C 0.3875(2) 0.28813(13) 0.47534(11) 0.0197(3) Uani 1 1 d . . . . .
C10 C 0.5472(2) 0.24872(14) 0.55016(11) 0.0198(3) Uani 1 1 d . . . . .
C11 C 0.3927(3) 0.45130(15) 0.83990(12) 0.0286(3) Uani 1 1 d . . . . .
H11A H 0.472777 0.394808 0.882673 0.043 Uiso 1 1 calc R U . . .
H11B H 0.224230 0.444564 0.863253 0.043 Uiso 1 1 calc R U . . .
H11C H 0.479770 0.552591 0.856472 0.043 Uiso 1 1 calc R U . . .
O1A O 0.20582(16) 0.09309(10) -0.12346(8) 0.0216(3) Uani 1 1 d . . . . .
H1A H 0.223(4) 0.130(3) -0.034(2) 0.059(6) Uiso 1 1 d . . . . .
O2A O -0.06486(17) 0.09062(11) -0.26052(8) 0.0252(3) Uani 1 1 d . . . . .
C2A C -0.0024(2) 0.11523(13) -0.15848(11) 0.0191(3) Uani 1 1 d . . . . .
C3A C -0.1704(2) 0.17021(13) -0.07211(11) 0.0202(3) Uani 1 1 d . . . . .
H3A H -0.325900 0.170232 -0.103481 0.024 Uiso 1 1 calc R U . . .
C4A C -0.1411(2) 0.21934(13) 0.04137(11) 0.0203(3) Uani 1 1 d . . . . .
H4A H -0.276959 0.250480 0.076913 0.024 Uiso 1 1 calc R U . . .
O5A O 0.05747(17) 0.29419(10) 0.22302(8) 0.0251(3) Uani 1 1 d . . . . .
C5A C 0.0730(2) 0.23298(13) 0.12134(11) 0.0191(3) Uani 1 1 d . . . . .
O6A O 0.25517(16) 0.18166(10) 0.08530(8) 0.0222(3) Uani 1 1 d . . . . .

loop_
_atom_site_aniso_label
_atom_site_aniso_U_11
_atom_site_aniso_U_22
_atom_site_aniso_U_33
_atom_site_aniso_U_23
_atom_site_aniso_U_13
_atom_site_aniso_U_12
N1 0.0182(6) 0.0186(6) 0.0233(6) 0.0018(4) -0.0033(4) 0.0000(4)
C2 0.0200(7) 0.0193(7) 0.0233(7) 0.0005(5) 0.0006(5) -0.0015(5)
C3 0.0185(7) 0.0194(6) 0.0281(7) 0.0018(5) 0.0015(5) 0.0022(5)
C4 0.0184(6) 0.0185(7) 0.0269(7) 0.0040(5) -0.0014(5) 0.0010(5)
C5 0.0223(7) 0.0175(6) 0.0235(7) 0.0033(5) -0.0029(5) 0.0011(5)
C6 0.0229(7) 0.0149(6) 0.0262(7) 0.0016(5) 0.0006(5) -0.0011(5)
C7 0.0205(7) 0.0167(6) 0.0316(8) 0.0007(5) 0.0018(5) 0.0027(5)
C8 0.0182(7) 0.0186(6) 0.0301(7) 0.0036(5) -0.0040(5) 0.0020(5)
C9 0.0162(6) 0.0159(6) 0.0237(7) 0.0021(5) -0.0017(5) -0.0025(5)
C10 0.0166(6) 0.0150(6) 0.0252(7) 0.0031(5) -0.0010(5) -0.0014(5)
C11 0.0354(8) 0.0214(7) 0.0266(7) -0.0010(6) 0.0013(6) 0.0054(6)
O1A 0.0160(5) 0.0243(5) 0.0240(5) 0.0010(4) -0.0019(3) 0.0067(4)
O2A 0.0245(5) 0.0285(5) 0.0222(5) 0.0011(4) -0.0035(4) 0.0082(4)
C2A 0.0174(6) 0.0146(6) 0.0239(7) 0.0020(5) -0.0018(5) 0.0017(5)
C3A 0.0152(6) 0.0181(6) 0.0269(7) 0.0035(5) -0.0029(5) 0.0039(5)
C4A 0.0159(6) 0.0185(6) 0.0264(7) 0.0024(5) 0.0007(5) 0.0051(5)
O5A 0.0248(5) 0.0267(5) 0.0226(5) -0.0014(4) -0.0025(4) 0.0080(4)
C5A 0.0184(6) 0.0148(6) 0.0226(7) 0.0021(5) -0.0014(5) 0.0016(5)
O6A 0.0165(5) 0.0239(5) 0.0248(5) -0.0004(4) -0.0037(4) 0.0056(4)

loop_
_atom_type_symbol
_atom_type_description
_atom_type_scat_dispersion_real
_atom_type_scat_dispersion_imag
_atom_type_scat_source
C C 0.0181 0.0091 'International Tables Vol C Tables 4.2.6.8 and 6.1.1.4'
H H 0.0000 0.0000 'International Tables Vol C Tables 4.2.6.8 and 6.1.1.4'
N N 0.0311 0.0180 'International Tables Vol C Tables 4.2.6.8 and 6.1.1.4'
O O 0.0492 0.0322 'International Tables Vol C Tables 4.2.6.8 and 6.1.1.4'

loop_
_geom_angle_atom_site_label_1
_geom_angle_atom_site_label_2
_geom_angle_atom_site_label_3
_geom_angle
_geom_angle_site_symmetry_1
_geom_angle_site_symmetry_3
_geom_angle_publ_flag
C2 N1 H1 119.9(12) . . ?
C2 N1 C9 122.38(12) . . ?
C9 N1 H1 117.7(12) . . ?
N1 C2 H2 119.5 . . ?
N1 C2 C3 121.06(12) . . ?
C3 C2 H2 119.5 . . ?
C2 C3 H3 120.6 . . ?
C4 C3 C2 118.81(12) . . ?
C4 C3 H3 120.6 . . ?
C3 C4 H4 119.6 . . ?
C3 C4 C10 120.73(12) . . ?
C10 C4 H4 119.6 . . ?
C6 C5 H5 119.3 . . ?
C6 C5 C10 121.43(13) . . ?
C10 C5 H5 119.3 . . ?
C5 C6 C7 118.75(13) . . ?
C5 C6 C11 121.58(13) . . ?
C7 C6 C11 119.67(12) . . ?
C6 C7 H7 119.2 . . ?
C8 C7 C6 121.62(13) . . ?
C8 C7 H7 119.2 . . ?
C7 C8 H8 120.4 . . ?
C7 C8 C9 119.26(13) . . ?
C9 C8 H8 120.4 . . ?
N1 C9 C8 120.72(12) . . ?
N1 C9 C10 118.84(12) . . ?
C8 C9 C10 120.44(12) . . ?
C4 C10 C9 118.18(12) . . ?
C5 C10 C4 123.31(12) . . ?
C5 C10 C9 118.51(12) . . ?
C6 C11 H11A 109.5 . . ?
C6 C11 H11B 109.5 . . ?
C6 C11 H11C 109.5 . . ?
H11A C11 H11B 109.5 . . ?
H11A C11 H11C 109.5 . . ?
H11B C11 H11C 109.5 . . ?
C2A O1A H1A 107.2(13) . . ?
O1A C2A C3A 119.68(11) . . ?
O2A C2A O1A 121.78(12) . . ?
O2A C2A C3A 118.53(12) . . ?
C2A C3A H3A 114.3 . . ?
C4A C3A C2A 131.50(12) . . ?
C4A C3A H3A 114.3 . . ?
C3A C4A H4A 115.0 . . ?
C3A C4A C5A 130.04(12) . . ?
C5A C4A H4A 115.0 . . ?
O5A C5A C4A 116.23(11) . . ?
O5A C5A O6A 123.50(12) . . ?
O6A C5A C4A 120.26(11) . . ?
C5A O6A H1A 109.2(10) . . ?

loop_
_geom_bond_atom_site_label_1
_geom_bond_atom_site_label_2
_geom_bond_distance
_geom_bond_site_symmetry_2
_geom_bond_publ_flag
N1 H1 0.97(2) . ?
N1 C2 1.3260(18) . ?
N1 C9 1.3720(17) . ?
C2 H2 0.9500 . ?
C2 C3 1.399(2) . ?
C3 H3 0.9500 . ?
C3 C4 1.3703(19) . ?
C4 H4 0.9500 . ?
C4 C10 1.4140(19) . ?
C5 H5 0.9500 . ?
C5 C6 1.373(2) . ?
C5 C10 1.4117(19) . ?
C6 C7 1.422(2) . ?
C6 C11 1.5036(19) . ?
C7 H7 0.9500 . ?
C7 C8 1.3701(19) . ?
C8 H8 0.9500 . ?
C8 C9 1.4071(19) . ?
C9 C10 1.414(2) . ?
C11 H11A 0.9800 . ?
C11 H11B 0.9800 . ?
C11 H11C 0.9800 . ?
O1A H1A 1.05(2) . ?
O1A C2A 1.3138(16) . ?
O2A C2A 1.2226(16) . ?
C2A C3A 1.4942(18) . ?
C3A H3A 0.9500 . ?
C3A C4A 1.3362(19) . ?
C4A H4A 0.9500 . ?
C4A C5A 1.4994(18) . ?
O5A C5A 1.2501(16) . ?
C5A O6A 1.2702(17) . ?
O6A H1A 1.41(2) . ?

loop_
_geom_hbond_atom_site_label_D
_geom_hbond_atom_site_label_H
_geom_hbond_atom_site_label_A
_geom_hbond_distance_DH
_geom_hbond_distance_HA
_geom_hbond_distance_DA
_geom_hbond_angle_DHA
_geom_hbond_site_symmetry_A
_geom_hbond_publ_flag
N1 H1 O5A 0.97(2) 1.70(2) 2.6730(15) 172.7(19) . yes
O1A H1A O6A 1.05(2) 1.41(2) 2.4543(13) 178(2) . yes

loop_
_geom_torsion_atom_site_label_1
_geom_torsion_atom_site_label_2
_geom_torsion_atom_site_label_3
_geom_torsion_atom_site_label_4
_geom_torsion
_geom_torsion_site_symmetry_1
_geom_torsion_site_symmetry_2
_geom_torsion_site_symmetry_3
_geom_torsion_site_symmetry_4
_geom_torsion_publ_flag
N1 C2 C3 C4 0.27(19) . . . . ?
N1 C9 C10 C4 -0.39(18) . . . . ?
N1 C9 C10 C5 -179.82(11) . . . . ?
C2 N1 C9 C8 179.63(12) . . . . ?
C2 N1 C9 C10 0.05(18) . . . . ?
C2 C3 C4 C10 -0.62(18) . . . . ?
C3 C4 C10 C5 -179.91(11) . . . . ?
C3 C4 C10 C9 0.69(18) . . . . ?
C5 C6 C7 C8 0.2(2) . . . . ?
C6 C5 C10 C4 -179.45(12) . . . . ?
C6 C5 C10 C9 -0.04(19) . . . . ?
C6 C7 C8 C9 0.3(2) . . . . ?
C7 C8 C9 N1 179.69(11) . . . . ?
C7 C8 C9 C10 -0.7(2) . . . . ?
C8 C9 C10 C4 -179.98(11) . . . . ?
C8 C9 C10 C5 0.59(19) . . . . ?
C9 N1 C2 C3 0.02(19) . . . . ?
C10 C5 C6 C7 -0.3(2) . . . . ?
C10 C5 C6 C11 179.99(11) . . . . ?
C11 C6 C7 C8 179.87(12) . . . . ?
O1A C2A C3A C4A 8.5(2) . . . . ?
O2A C2A C3A C4A -172.27(13) . . . . ?
C2A C3A C4A C5A -1.4(2) . . . . ?
C3A C4A C5A O5A 174.30(13) . . . . ?
C3A C4A C5A O6A -6.9(2) . . . . ?
